data_7132543
loop_
_publ_author_name
'Wu, Meng-Xiang'
'Hong, Qiong-Yan'
'Li, Minghui'
'Jiang, Wei-Ling'
'Huang, Bin'
'Lu, Shuai'
'Wang, Heng'
'Yang, Hai-Bo'
'Zhao, Xiao-Li'
'Shi, Xueliang'

_publ_section_title
;
 Self-assembly of conformation-adaptive dihydrophenazine-based
 coordination cages.
;
_journal_issue 9
_journal_name_full 'Chemical communications (Cambridge, England)'
_journal_page_first 1184
_journal_page_last 1187
_journal_paper_doi 10.1039/d3cc04864k
_journal_volume 60
_journal_year 2024
_chemical_formula_moiety '2(C H2 Cl2), C34 H24 N4'
_chemical_formula_sum 'C36 H28 Cl4 N4'
_chemical_formula_weight 658.42
_space_group_crystal_system monoclinic
_space_group_IT_number 14
_space_group_name_Hall '-P 2yn'
_space_group_name_H-M_alt 'P 1 21/n 1'
_atom_sites_solution_hydrogens geom
_atom_sites_solution_primary dual
_audit_creation_date 2023-08-31
_audit_creation_method
;
Olex2 1.5
(compiled 2023.08.24 svn.re1ec1418 for OlexSys, GUI svn.r6817)
;
_audit_update_record
;
2023-09-29 deposited with the CCDC.	2023-12-12 downloaded from the CCDC.
;
_cell_angle_alpha 90
_cell_angle_beta 98.834(5)
_cell_angle_gamma 90
_cell_formula_units_Z 2
_cell_length_a 13.1218(6)
_cell_length_b 7.9693(4)
_cell_length_c 15.0239(9)
_cell_measurement_reflns_used 2903
_cell_measurement_temperature 173.00(10)
_cell_measurement_theta_max 71.3110
_cell_measurement_theta_min 4.0880
_cell_volume 1552.44(14)
_computing_cell_refinement 'CrysAlisPro 1.171.39.28b (Rigaku OD, 2015)'
_computing_data_collection 'CrysAlisPro 1.171.39.28b (Rigaku OD, 2015)'
_computing_data_reduction 'CrysAlisPro 1.171.39.28b (Rigaku OD, 2015)'
_computing_molecular_graphics 'Olex2 1.5 (Dolomanov et al., 2009)'
_computing_publication_material 'Olex2 1.5 (Dolomanov et al., 2009)'
_computing_structure_refinement 'SHELXL 2018/3 (Sheldrick, 2015)'
_computing_structure_solution 'SHELXT 2018/2 (Sheldrick, 2018)'
_diffrn_ambient_environment N~2~
_diffrn_ambient_temperature 173.00(10)
_diffrn_detector 'CCD plate'
_diffrn_measured_fraction_theta_full 0.999
_diffrn_measured_fraction_theta_max 0.999
_diffrn_measurement_details
;
List of Runs (angles in degrees, time in seconds):

  # Type    Start    End  Width  t~exp~   \w     \q     \k     \f   Frames
#--------------------------------------------------------------------------
  1  \w     27.00  88.00   1.00    2.00    --    0.00  37.00-180.00   61
  2  \w     -6.00  20.00   1.00    2.00    --    0.00  37.00-180.00   26
  3  \w    -87.00 -44.00   1.00    2.00    --    0.00 -37.00  60.00   43
  4  \w     36.00  88.00   1.00    2.00    --    0.00  37.00 -60.00   52
  5  \w      5.00  54.00   1.00    2.00    --    0.00  57.00-150.00   49
  6  \w    -37.00   4.00   1.00    2.00    --    0.00 -37.00  60.00   41
  7  \w    -13.00  30.00   1.00    2.00    --    0.00  37.00 -60.00   43
  8  \w     13.00  52.00   1.00    2.00    --   95.80 -77.00 150.00   39
  9  \w     42.00  68.00   1.00    2.00    --   95.80 -82.00-180.00   26
 10  \w      6.00  71.00   1.00    2.00    --   95.80 -77.00 -90.00   65
 11  \w     11.00 120.00   1.00    2.00    --   95.80 -61.00 -30.00  109
 12  \w     89.00 128.00   1.00    2.00    --   95.80 -82.00-180.00   39
 13  \w     92.00 132.00   1.00    2.00    --   95.80  15.00-150.00   40
 14  \w    148.00 185.00   1.00    2.00    --   95.80  15.00-150.00   37
 15  \w     27.00  64.00   1.00    2.00    --   95.80 -82.00 -90.00   37
 16  \w     80.00 158.00   1.00    2.00    --   95.80  61.00  90.00   78
 17  \w     56.00 122.00   1.00    2.00    --   95.80 -82.00 120.00   66
 18  \w     14.00  40.00   1.00    2.00    --   95.80 -82.00 120.00   26
 19  \w     94.00 124.00   1.00    2.00    --   95.80 -77.00 150.00   30
 20  \w     87.00 113.00   1.00    2.00    --   95.80 -82.00 -90.00   26
 21  \w     10.00  46.00   1.00    2.00    --   95.80 -82.00  30.00   36
 22  \w     92.00 127.00   1.00    2.00    --   95.80 -82.00  30.00   35
 23  \w      8.00 124.00   1.00    2.00    --   95.80 -82.00 -30.00  116
 24  \w     59.00  85.00   1.00    2.00    --   95.80 -77.00 150.00   26
 25  \w     76.00 164.00   1.00    2.00    --   95.80  30.00-120.00   88
 26  \w      7.00  76.00   1.00    2.00    --   95.80 -45.00 150.00   69
 27  \w     81.00 146.00   1.00    2.00    --   95.80  61.00 120.00   65
;
_diffrn_measurement_device 'four-circle diffractometer'
_diffrn_measurement_device_type 'XtaLAB AFC12 (RINC): Kappa dual home/near'
_diffrn_measurement_method '\w scans'
_diffrn_orient_matrix_type 'CrysAlisPro convention (1999,Acta A55,543-557)'
_diffrn_orient_matrix_UB_11 0.0471762000
_diffrn_orient_matrix_UB_12 0.1581582000
_diffrn_orient_matrix_UB_13 -0.0360900000
_diffrn_orient_matrix_UB_21 -0.0326352000
_diffrn_orient_matrix_UB_22 0.1036204000
_diffrn_orient_matrix_UB_23 0.0774845000
_diffrn_orient_matrix_UB_31 0.1040963000
_diffrn_orient_matrix_UB_32 -0.0395771000
_diffrn_orient_matrix_UB_33 0.0589221000
_diffrn_radiation_monochromator graphite
_diffrn_radiation_probe x-ray
_diffrn_radiation_type 'Cu K\a'
_diffrn_radiation_wavelength 1.54184
_diffrn_reflns_av_R_equivalents 0.1086
_diffrn_reflns_av_unetI/netI 0.0811
_diffrn_reflns_Laue_measured_fraction_full 0.999
_diffrn_reflns_Laue_measured_fraction_max 0.999
_diffrn_reflns_limit_h_max 15
_diffrn_reflns_limit_h_min -10
_diffrn_reflns_limit_k_max 9
_diffrn_reflns_limit_k_min -9
_diffrn_reflns_limit_l_max 17
_diffrn_reflns_limit_l_min -17
_diffrn_reflns_number 14584
_diffrn_reflns_point_group_measured_fraction_full 0.999
_diffrn_reflns_point_group_measured_fraction_max 0.999
_diffrn_reflns_theta_full 67.049
_diffrn_reflns_theta_max 67.049
_diffrn_reflns_theta_min 4.168
_diffrn_source 'fine-focus sealed X-ray tube'
_diffrn_source_type 'Enhance (Cu) X-ray Source'
_exptl_absorpt_coefficient_mu 3.724
_exptl_absorpt_correction_T_max 1.00000
_exptl_absorpt_correction_T_min 0.64273
_exptl_absorpt_correction_type multi-scan
_exptl_absorpt_process_details
;
CrysAlisPro 1.171.39.28b (Rigaku Oxford Diffraction, 2015)
Empirical absorption correction using spherical harmonics,
 implemented in SCALE3 ABSPACK scaling algorithm.
;
_exptl_crystal_colour 'clear light yellow'
_exptl_crystal_colour_lustre clear
_exptl_crystal_colour_modifier light
_exptl_crystal_colour_primary yellow
_exptl_crystal_density_diffrn 1.409
_exptl_crystal_description block
_exptl_crystal_F_000 680
_exptl_crystal_size_max 0.32
_exptl_crystal_size_mid 0.26
_exptl_crystal_size_min 0.18
_refine_diff_density_max 0.657
_refine_diff_density_min -0.863
_refine_diff_density_rms 0.069
_refine_ls_extinction_method none
_refine_ls_goodness_of_fit_ref 1.081
_refine_ls_hydrogen_treatment constr
_refine_ls_matrix_type full
_refine_ls_number_parameters 199
_refine_ls_number_reflns 2768
_refine_ls_number_restraints 0
_refine_ls_restrained_S_all 1.081
_refine_ls_R_factor_all 0.0947
_refine_ls_R_factor_gt 0.0763
_refine_ls_shift/su_max 0.000
_refine_ls_shift/su_mean 0.000
_refine_ls_structure_factor_coef Fsqd
_refine_ls_weighting_details 'w=1/[\s^2^(Fo^2^)+(0.0762P)^2^+2.3584P] where P=(Fo^2^+2Fc^2^)/3'
_refine_ls_weighting_scheme calc
_refine_ls_wR_factor_gt 0.1969
_refine_ls_wR_factor_ref 0.2107
_reflns_Friedel_coverage 0.000
_reflns_number_gt 2125
_reflns_number_total 2768
_reflns_threshold_expression 'I > 2\s(I)'
_cod_data_source_file d3cc04864k2.cif
_cod_data_source_block exp_3502
_cod_depositor_comments 'Adding full bibliography for 7132542--7132545.cif.'
_cod_database_code 7132543
_shelx_shelxl_version_number 2018/3
_shelx_space_group_comment
;
The symmetry employed for this shelxl refinement is uniquely defined
by the following loop, which should always be used as a source of
symmetry information in preference to the above space-group names.
They are only intended as comments.
;
_shelx_estimated_absorpt_t_max 0.554
_shelx_estimated_absorpt_t_min 0.382
_olex2_refinement_description
;
1. Fixed Uiso
 At 1.2 times of:
  All C(H) groups, All C(H,H) groups
2.a Secondary CH2 refined with riding coordinates:
 C18(H18A,H18B)
2.b Aromatic/amide H refined with riding coordinates:
 C1(H1), C2(H2), C3(H3), C4(H4), C8(H8), C9(H9), C11(H11), C12(H12), C13(H13),
 C14(H14), C15(H15), C17(H17)
;
_olex2_submission_special_instructions 'No special instructions were received'
_oxdiff_exptl_absorpt_empirical_details
;
Empirical correction (ABSPACK) includes:
- Absorption correction using spherical harmonics
- Frame scaling
;
_oxdiff_exptl_absorpt_empirical_full_max 3.677
_oxdiff_exptl_absorpt_empirical_full_min 0.360

loop_
_space_group_symop_operation_xyz
'x, y, z'
'-x+1/2, y+1/2, -z+1/2'
'-x, -y, -z'
'x-1/2, -y-1/2, z-1/2'

loop_
_atom_site_label
_atom_site_type_symbol
_atom_site_fract_x
_atom_site_fract_y
_atom_site_fract_z
_atom_site_U_iso_or_equiv
_atom_site_adp_type
_atom_site_occupancy
_atom_site_site_symmetry_order
_atom_site_calc_flag
_atom_site_refinement_flags_posn
_atom_site_refinement_flags_adp
_atom_site_refinement_flags_occupancy
_atom_site_disorder_assembly
_atom_site_disorder_group
Cl1 Cl 0.86905(12) 0.7076(3) 0.28612(14) 0.1078(7) Uani 1 1 d . . . . .
Cl2 Cl 0.70975(14) 0.8276(2) 0.38147(14) 0.1139(8) Uani 1 1 d . . . . .
C18 C 0.7518(4) 0.6640(6) 0.3225(3) 0.0557(11) Uani 1 1 d . . . . .
H18A H 0.699248 0.639083 0.269508 0.067 Uiso 1 1 calc R U . . .
H18B H 0.759790 0.562911 0.361207 0.067 Uiso 1 1 calc R U . . .
N1 N 0.4789(2) 0.8773(4) 0.0602(2) 0.0356(7) Uani 1 1 d . . . . .
N2 N 0.4750(3) 0.2355(5) 0.4537(3) 0.0601(11) Uani 1 1 d . . . . .
C1 C 0.3080(3) 0.9965(4) 0.0596(2) 0.0331(8) Uani 1 1 d . . . . .
H1 H 0.293476 0.913478 0.101286 0.040 Uiso 1 1 calc R U . . .
C2 C 0.2332(3) 1.1152(5) 0.0283(2) 0.0354(8) Uani 1 1 d . . . . .
H2 H 0.168190 1.112923 0.048758 0.042 Uiso 1 1 calc R U . . .
C3 C 0.2532(3) 1.2354(5) -0.0321(2) 0.0354(8) Uani 1 1 d . . . . .
H3 H 0.202012 1.315994 -0.053821 0.042 Uiso 1 1 calc R U . . .
C4 C 0.3491(2) 1.2389(4) -0.0615(2) 0.0317(7) Uani 1 1 d . . . . .
H4 H 0.362761 1.322167 -0.103328 0.038 Uiso 1 1 calc R U . . .
C5 C 0.4246(2) 1.1224(4) -0.0304(2) 0.0279(7) Uani 1 1 d . . . . .
C6 C 0.4035(2) 0.9979(4) 0.0307(2) 0.0292(7) Uani 1 1 d . . . . .
C7 C 0.4583(2) 0.7498(4) 0.1225(2) 0.0319(8) Uani 1 1 d . . . . .
C8 C 0.4714(3) 0.7845(5) 0.2140(2) 0.0356(8) Uani 1 1 d . . . . .
H8 H 0.490843 0.893935 0.235215 0.043 Uiso 1 1 calc R U . . .
C9 C 0.4561(3) 0.6584(4) 0.2746(2) 0.0340(8) Uani 1 1 d . . . . .
H9 H 0.464321 0.682504 0.337246 0.041 Uiso 1 1 calc R U . . .
C10 C 0.4287(2) 0.4971(4) 0.2441(2) 0.0298(7) Uani 1 1 d . . . . .
C11 C 0.4142(3) 0.4655(5) 0.1517(2) 0.0344(8) Uani 1 1 d . . . . .
H11 H 0.394690 0.356368 0.129904 0.041 Uiso 1 1 calc R U . . .
C12 C 0.4279(3) 0.5922(5) 0.0912(2) 0.0346(8) Uani 1 1 d . . . . .
H12 H 0.416436 0.570356 0.028336 0.042 Uiso 1 1 calc R U . . .
C13 C 0.4091(3) 0.1094(6) 0.4298(3) 0.0576(13) Uani 1 1 d . . . . .
H13 H 0.405923 0.021408 0.471964 0.069 Uiso 1 1 calc R U . . .
C14 C 0.3461(3) 0.0988(5) 0.3487(3) 0.0484(10) Uani 1 1 d . . . . .
H14 H 0.300763 0.006258 0.335122 0.058 Uiso 1 1 calc R U . . .
C15 C 0.3499(3) 0.2266(5) 0.2866(3) 0.0398(9) Uani 1 1 d . . . . .
H15 H 0.306452 0.223672 0.229859 0.048 Uiso 1 1 calc R U . . .
C16 C 0.4181(2) 0.3590(4) 0.3084(2) 0.0317(8) Uani 1 1 d . . . . .
C17 C 0.4782(3) 0.3557(5) 0.3925(3) 0.0439(10) Uani 1 1 d . . . . .
H17 H 0.525188 0.445676 0.407779 0.053 Uiso 1 1 calc R U . . .

loop_
_atom_site_aniso_label
_atom_site_aniso_U_11
_atom_site_aniso_U_22
_atom_site_aniso_U_33
_atom_site_aniso_U_23
_atom_site_aniso_U_13
_atom_site_aniso_U_12
Cl1 0.0682(9) 0.1272(16) 0.1327(16) 0.0374(12) 0.0308(9) -0.0101(9)
Cl2 0.1026(12) 0.0964(13) 0.1313(16) -0.0558(11) -0.0185(11) 0.0314(10)
C18 0.060(3) 0.050(3) 0.056(3) -0.001(2) 0.002(2) -0.006(2)
N1 0.0334(15) 0.0361(17) 0.0409(17) 0.0169(13) 0.0172(13) 0.0084(12)
N2 0.0469(19) 0.065(2) 0.066(2) 0.037(2) -0.0002(17) -0.0121(17)
C1 0.0327(17) 0.0329(19) 0.0359(18) 0.0054(15) 0.0127(14) -0.0005(14)
C2 0.0293(17) 0.037(2) 0.042(2) -0.0016(16) 0.0108(15) 0.0006(14)
C3 0.0311(17) 0.0337(19) 0.042(2) 0.0029(16) 0.0075(15) 0.0067(14)
C4 0.0331(17) 0.0292(18) 0.0338(18) 0.0045(14) 0.0087(14) 0.0029(14)
C5 0.0276(16) 0.0291(17) 0.0287(16) 0.0020(14) 0.0095(13) 0.0005(12)
C6 0.0318(16) 0.0282(18) 0.0285(17) 0.0008(13) 0.0076(13) 0.0027(13)
C7 0.0294(16) 0.0327(18) 0.0361(18) 0.0139(15) 0.0133(14) 0.0064(14)
C8 0.0371(18) 0.0303(19) 0.042(2) 0.0062(15) 0.0133(15) 0.0012(14)
C9 0.0374(18) 0.036(2) 0.0306(18) 0.0072(15) 0.0110(14) -0.0008(15)
C10 0.0259(15) 0.0298(18) 0.0345(18) 0.0070(14) 0.0074(13) 0.0008(13)
C11 0.0339(17) 0.0331(19) 0.0366(19) 0.0042(15) 0.0070(14) 0.0008(14)
C12 0.0370(18) 0.038(2) 0.0302(18) 0.0036(15) 0.0087(14) 0.0042(14)
C13 0.042(2) 0.057(3) 0.075(3) 0.040(2) 0.012(2) -0.0044(19)
C14 0.038(2) 0.038(2) 0.072(3) 0.016(2) 0.0168(19) -0.0051(16)
C15 0.0347(18) 0.038(2) 0.048(2) 0.0070(17) 0.0100(16) -0.0009(15)
C16 0.0271(16) 0.0321(18) 0.0378(19) 0.0062(15) 0.0115(14) 0.0027(13)
C17 0.0366(19) 0.045(2) 0.049(2) 0.0199(19) 0.0021(17) -0.0032(16)

loop_
_atom_type_symbol
_atom_type_description
_atom_type_scat_dispersion_real
_atom_type_scat_dispersion_imag
_atom_type_scat_source
C C 0.0181 0.0091 'International Tables Vol C Tables 4.2.6.8 and 6.1.1.4'
H H 0.0000 0.0000 'International Tables Vol C Tables 4.2.6.8 and 6.1.1.4'
Cl Cl 0.3639 0.7018 'International Tables Vol C Tables 4.2.6.8 and 6.1.1.4'
N N 0.0311 0.0180 'International Tables Vol C Tables 4.2.6.8 and 6.1.1.4'

loop_
_geom_angle_atom_site_label_1
_geom_angle_atom_site_label_2
_geom_angle_atom_site_label_3
_geom_angle
_geom_angle_site_symmetry_1
_geom_angle_site_symmetry_3
_geom_angle_publ_flag
Cl1 C18 H18A 109.1 . . ?
Cl1 C18 H18B 109.1 . . ?
Cl2 C18 Cl1 112.3(3) . . ?
Cl2 C18 H18A 109.1 . . ?
Cl2 C18 H18B 109.1 . . ?
H18A C18 H18B 107.9 . . ?
C5 N1 C7 118.5(3) 3_675 . ?
C6 N1 C5 121.6(3) . 3_675 ?
C6 N1 C7 119.8(3) . . ?
C17 N2 C13 116.2(4) . . ?
C2 C1 H1 119.6 . . ?
C6 C1 H1 119.6 . . ?
C6 C1 C2 120.8(3) . . ?
C1 C2 H2 120.0 . . ?
C3 C2 C1 120.1(3) . . ?
C3 C2 H2 120.0 . . ?
C2 C3 H3 120.1 . . ?
C2 C3 C4 119.7(3) . . ?
C4 C3 H3 120.1 . . ?
C3 C4 H4 119.6 . . ?
C5 C4 C3 120.8(3) . . ?
C5 C4 H4 119.6 . . ?
N1 C5 C6 119.0(3) 3_675 . ?
C4 C5 N1 121.6(3) . 3_675 ?
C4 C5 C6 119.4(3) . . ?
N1 C6 C5 119.4(3) . . ?
C1 C6 N1 121.5(3) . . ?
C1 C6 C5 119.1(3) . . ?
C8 C7 N1 119.9(3) . . ?
C12 C7 N1 119.7(3) . . ?
C12 C7 C8 120.4(3) . . ?
C7 C8 H8 120.1 . . ?
C7 C8 C9 119.8(3) . . ?
C9 C8 H8 120.1 . . ?
C8 C9 H9 119.8 . . ?
C8 C9 C10 120.5(3) . . ?
C10 C9 H9 119.8 . . ?
C9 C10 C11 118.9(3) . . ?
C9 C10 C16 121.0(3) . . ?
C11 C10 C16 120.1(3) . . ?
C10 C11 H11 119.7 . . ?
C12 C11 C10 120.5(3) . . ?
C12 C11 H11 119.7 . . ?
C7 C12 C11 120.0(3) . . ?
C7 C12 H12 120.0 . . ?
C11 C12 H12 120.0 . . ?
N2 C13 H13 117.9 . . ?
N2 C13 C14 124.3(4) . . ?
C14 C13 H13 117.9 . . ?
C13 C14 H14 120.8 . . ?
C13 C14 C15 118.4(4) . . ?
C15 C14 H14 120.8 . . ?
C14 C15 H15 120.4 . . ?
C14 C15 C16 119.1(4) . . ?
C16 C15 H15 120.4 . . ?
C15 C16 C10 122.0(3) . . ?
C17 C16 C10 120.7(3) . . ?
C17 C16 C15 117.2(3) . . ?
N2 C17 C16 124.7(4) . . ?
N2 C17 H17 117.6 . . ?
C16 C17 H17 117.6 . . ?

loop_
_geom_bond_atom_site_label_1
_geom_bond_atom_site_label_2
_geom_bond_distance
_geom_bond_site_symmetry_2
_geom_bond_publ_flag
Cl1 C18 1.744(5) . ?
Cl2 C18 1.715(5) . ?
C18 H18A 0.9900 . ?
C18 H18B 0.9900 . ?
N1 C5 1.407(4) 3_675 ?
N1 C6 1.401(4) . ?
N1 C7 1.435(4) . ?
N2 C13 1.339(6) . ?
N2 C17 1.333(5) . ?
C1 H1 0.9500 . ?
C1 C2 1.392(5) . ?
C1 C6 1.388(5) . ?
C2 H2 0.9500 . ?
C2 C3 1.373(5) . ?
C3 H3 0.9500 . ?
C3 C4 1.396(5) . ?
C4 H4 0.9500 . ?
C4 C5 1.385(5) . ?
C5 C6 1.408(4) . ?
C7 C8 1.387(5) . ?
C7 C12 1.378(5) . ?
C8 H8 0.9500 . ?
C8 C9 1.391(5) . ?
C9 H9 0.9500 . ?
C9 C10 1.393(5) . ?
C10 C11 1.396(5) . ?
C10 C16 1.485(4) . ?
C11 H11 0.9500 . ?
C11 C12 1.388(5) . ?
C12 H12 0.9500 . ?
C13 H13 0.9500 . ?
C13 C14 1.366(6) . ?
C14 H14 0.9500 . ?
C14 C15 1.387(5) . ?
C15 H15 0.9500 . ?
C15 C16 1.390(5) . ?
C16 C17 1.383(5) . ?
C17 H17 0.9500 . ?

loop_
_geom_torsion_atom_site_label_1
_geom_torsion_atom_site_label_2
_geom_torsion_atom_site_label_3
_geom_torsion_atom_site_label_4
_geom_torsion
_geom_torsion_site_symmetry_1
_geom_torsion_site_symmetry_2
_geom_torsion_site_symmetry_3
_geom_torsion_site_symmetry_4
_geom_torsion_publ_flag
N1 C5 C6 N1 -0.2(5) 3_675 . . . ?
N1 C5 C6 C1 -179.5(3) 3_675 . . . ?
N1 C7 C8 C9 -177.0(3) . . . . ?
N1 C7 C12 C11 176.0(3) . . . . ?
N2 C13 C14 C15 -0.1(7) . . . . ?
C1 C2 C3 C4 -0.4(6) . . . . ?
C2 C1 C6 N1 -178.7(3) . . . . ?
C2 C1 C6 C5 0.6(5) . . . . ?
C2 C3 C4 C5 0.0(6) . . . . ?
C3 C4 C5 N1 179.2(3) . . . 3_675 ?
C3 C4 C5 C6 0.8(5) . . . . ?
C4 C5 C6 N1 178.3(3) . . . . ?
C4 C5 C6 C1 -1.1(5) . . . . ?
C5 N1 C6 C1 179.5(3) 3_675 . . . ?
C5 N1 C6 C5 0.2(6) 3_675 . . . ?
C5 N1 C7 C8 97.2(4) 3_675 . . . ?
C5 N1 C7 C12 -81.2(4) 3_675 . . . ?
C6 N1 C7 C8 -82.6(4) . . . . ?
C6 N1 C7 C12 99.0(4) . . . . ?
C6 C1 C2 C3 0.2(5) . . . . ?
C7 N1 C6 C1 -0.7(5) . . . . ?
C7 N1 C6 C5 180.0(3) . . . . ?
C7 C8 C9 C10 0.7(5) . . . . ?
C8 C7 C12 C11 -2.5(5) . . . . ?
C8 C9 C10 C11 -1.8(5) . . . . ?
C8 C9 C10 C16 176.4(3) . . . . ?
C9 C10 C11 C12 0.8(5) . . . . ?
C9 C10 C16 C15 149.9(3) . . . . ?
C9 C10 C16 C17 -31.5(5) . . . . ?
C10 C11 C12 C7 1.4(5) . . . . ?
C10 C16 C17 N2 -178.8(4) . . . . ?
C11 C10 C16 C15 -31.9(5) . . . . ?
C11 C10 C16 C17 146.7(3) . . . . ?
C12 C7 C8 C9 1.4(5) . . . . ?
C13 N2 C17 C16 0.9(6) . . . . ?
C13 C14 C15 C16 0.8(6) . . . . ?
C14 C15 C16 C10 178.0(3) . . . . ?
C14 C15 C16 C17 -0.6(5) . . . . ?
C15 C16 C17 N2 -0.2(6) . . . . ?
C16 C10 C11 C12 -177.4(3) . . . . ?
C17 N2 C13 C14 -0.7(7) . . . . ?
